data_7227643
loop_
_publ_author_name
'Wu, Yu'
'Wu, Jian'
'Luo, Zhidong'
'Wang, Jun'
'Li, Yulong'
'Han, Yaoyao'
'Liu, Jianqiang'

_publ_section_title
;
 Fluorescence detection of Mn2+, Cr2O72&#x2212; and nitroexplosives and
 photocatalytic degradation of methyl violet and rhodamine B based on two
 stable metal--organic frameworks
;
_journal_issue 17
_journal_name_full 'RSC Adv.'
_journal_page_first 10415
_journal_paper_doi 10.1039/C6RA28728J
_journal_volume 7
_journal_year 2017
_chemical_formula_sum 'C29 H17 N3 O5 Zn'
_chemical_formula_weight 552.83
_chemical_name_systematic
; 
 ? 
;
_space_group_IT_number 14
_symmetry_cell_setting monoclinic
_symmetry_space_group_name_Hall '-P 2ybc'
_symmetry_space_group_name_H-M 'P 1 21/c 1'
_atom_sites_solution_hydrogens geom
_atom_sites_solution_primary direct
_atom_sites_solution_secondary difmap
_audit_creation_method SHELXL-97
_audit_update_record
;
2016-11-09 deposited with the CCDC.
2017-01-23 downloaded from the CCDC.
;
_cell_angle_alpha 90.00
_cell_angle_beta 91.076(4)
_cell_angle_gamma 90.00
_cell_formula_units_Z 4
_cell_length_a 9.413(2)
_cell_length_b 18.749(5)
_cell_length_c 17.387(5)
_cell_measurement_reflns_used 4028
_cell_measurement_temperature 296(2)
_cell_measurement_theta_max 25.0373
_cell_measurement_theta_min 2.4215
_cell_volume 3068.0(14)
_computing_structure_refinement 'SHELXL-97 (Sheldrick, 1997)'
_computing_structure_solution 'SHELXS-97 (Sheldrick, 1990)'
_diffrn_ambient_temperature 296(2)
_diffrn_measured_fraction_theta_full 0.996
_diffrn_measured_fraction_theta_max 0.996
_diffrn_measurement_device_type bruker-CCD
_diffrn_radiation_monochromator graphite
_diffrn_radiation_source 'fine-focus sealed tube'
_diffrn_radiation_type MoK\a
_diffrn_radiation_wavelength 0.71073
_diffrn_reflns_av_R_equivalents 0.0000
_diffrn_reflns_av_sigmaI/netI 0.0793
_diffrn_reflns_limit_h_max 11
_diffrn_reflns_limit_h_min -11
_diffrn_reflns_limit_k_max 22
_diffrn_reflns_limit_k_min 0
_diffrn_reflns_limit_l_max 20
_diffrn_reflns_limit_l_min 0
_diffrn_reflns_number 5391
_diffrn_reflns_theta_full 25.01
_diffrn_reflns_theta_max 25.01
_diffrn_reflns_theta_min 2.42
_exptl_absorpt_coefficient_mu 0.838
_exptl_absorpt_correction_T_max 0.8707
_exptl_absorpt_correction_T_min 0.8371
_exptl_absorpt_correction_type multi-scan
_exptl_absorpt_process_details sadabs
_exptl_crystal_colour yellow
_exptl_crystal_density_diffrn 1.197
_exptl_crystal_density_method 'not measured'
_exptl_crystal_description block
_exptl_crystal_F_000 1128
_exptl_crystal_size_max 0.22
_exptl_crystal_size_mid 0.18
_exptl_crystal_size_min 0.17
_platon_squeeze_details
;
;
_refine_diff_density_max 0.528
_refine_diff_density_min -0.700
_refine_diff_density_rms 0.085
_refine_ls_extinction_method none
_refine_ls_goodness_of_fit_ref 1.062
_refine_ls_hydrogen_treatment mixed
_refine_ls_matrix_type full
_refine_ls_number_parameters 343
_refine_ls_number_reflns 5391
_refine_ls_number_restraints 0
_refine_ls_restrained_S_all 1.062
_refine_ls_R_factor_all 0.0996
_refine_ls_R_factor_gt 0.0759
_refine_ls_shift/su_max 0.000
_refine_ls_shift/su_mean 0.000
_refine_ls_structure_factor_coef Fsqd
_refine_ls_weighting_details 'calc w=1/[\s^2^(Fo^2^)+(0.0826P)^2^+6.9356P] where P=(Fo^2^+2Fc^2^)/3'
_refine_ls_weighting_scheme calc
_refine_ls_wR_factor_gt 0.1901
_refine_ls_wR_factor_ref 0.1992
_reflns_number_gt 3904
_reflns_number_total 5391
_reflns_threshold_expression >2sigma(I)
_cod_data_source_file c6ra28728j2.cif
_cod_data_source_block ww
_cod_original_cell_volume 3067.9(14)
_cod_original_sg_symbol_H-M P21/c
_cod_database_code 7227643

loop_
_symmetry_equiv_pos_as_xyz
'x, y, z'
'-x, y+1/2, -z+1/2'
'-x, -y, -z'
'x, -y-1/2, z-1/2'

loop_
_atom_site_label
_atom_site_type_symbol
_atom_site_fract_x
_atom_site_fract_y
_atom_site_fract_z
_atom_site_U_iso_or_equiv
_atom_site_adp_type
_atom_site_occupancy
_atom_site_symmetry_multiplicity
_atom_site_calc_flag
_atom_site_refinement_flags
Zn1 Zn 0.65958(6) 0.68349(4) 0.01758(3) 0.0383(2) Uani 1 1 d .
N1 N 0.6861(5) 0.6402(3) 0.1252(3) 0.0492(13) Uani 1 1 d .
N2 N 0.6507(5) 0.5034(3) 0.3689(2) 0.0380(11) Uani 1 1 d .
N3 N 0.4136(4) 0.2845(3) 0.4688(2) 0.0432(12) Uani 1 1 d .
C1 C 0.7823(7) 0.6649(4) 0.1732(3) 0.0572(18) Uani 1 1 d .
H1A H 0.8419 0.7007 0.1557 0.069 Uiso 1 1 calc R
C2 C 0.8021(7) 0.6420(4) 0.2475(3) 0.0612(19) Uani 1 1 d .
H2A H 0.8719 0.6625 0.2790 0.073 Uiso 1 1 calc R
C3 C 0.7176(6) 0.5886(3) 0.2744(3) 0.0424(14) Uani 1 1 d .
C4 C 0.6192(9) 0.5608(5) 0.2230(4) 0.092(3) Uani 1 1 d .
H4A H 0.5615 0.5232 0.2381 0.111 Uiso 1 1 calc R
C5 C 0.6055(9) 0.5873(6) 0.1513(4) 0.102(4) Uani 1 1 d .
H5A H 0.5367 0.5678 0.1184 0.123 Uiso 1 1 calc R
C6 C 0.7310(6) 0.5600(3) 0.3544(3) 0.0375(13) Uani 1 1 d .
C7 C 0.8213(6) 0.5912(3) 0.4089(3) 0.0388(13) Uani 1 1 d .
H7A H 0.8751 0.6310 0.3966 0.047 Uiso 1 1 calc R
C8 C 0.8296(5) 0.5616(3) 0.4825(3) 0.0345(12) Uani 1 1 d .
C9 C 0.7483(5) 0.5014(3) 0.4962(3) 0.0385(13) Uani 1 1 d .
H9A H 0.7530 0.4794 0.5442 0.046 Uiso 1 1 calc R
C10 C 0.6595(5) 0.4736(3) 0.4387(3) 0.0374(13) Uani 1 1 d .
C11 C 0.5717(5) 0.4102(3) 0.4510(3) 0.0385(13) Uani 1 1 d .
C12 C 0.4990(7) 0.3779(4) 0.3896(3) 0.0552(17) Uani 1 1 d .
H12A H 0.5012 0.3985 0.3411 0.066 Uiso 1 1 calc R
C13 C 0.4255(7) 0.3169(4) 0.4001(3) 0.0579(18) Uani 1 1 d .
H13A H 0.3808 0.2961 0.3575 0.070 Uiso 1 1 calc R
C14 C 0.4762(7) 0.3174(4) 0.5283(3) 0.0506(16) Uani 1 1 d .
H14A H 0.4645 0.2979 0.5770 0.061 Uiso 1 1 calc R
C15 C 0.5560(6) 0.3775(4) 0.5226(3) 0.0434(14) Uani 1 1 d .
H15A H 0.6001 0.3968 0.5662 0.052 Uiso 1 1 calc R
C16 C 0.9271(5) 0.5912(3) 0.5427(3) 0.0333(12) Uani 1 1 d .
C17 C 0.9389(7) 0.5601(4) 0.6162(3) 0.0509(16) Uani 1 1 d .
H17A H 0.8839 0.5204 0.6274 0.061 Uiso 1 1 calc R
C18 C 1.0297(7) 0.5870(4) 0.6719(3) 0.0528(16) Uani 1 1 d .
H18A H 1.0345 0.5658 0.7202 0.063 Uiso 1 1 calc R
C19 C 1.1125(5) 0.6444(4) 0.6564(3) 0.0411(14) Uani 1 1 d .
C20 C 1.1056(6) 0.6746(3) 0.5850(3) 0.0458(14) Uani 1 1 d .
H20A H 1.1629 0.7136 0.5740 0.055 Uiso 1 1 calc R
C21 C 1.0150(6) 0.6481(4) 0.5295(3) 0.0475(15) Uani 1 1 d .
H21A H 1.0131 0.6694 0.4812 0.057 Uiso 1 1 calc R
C22 C 1.1831(5) 0.6685(3) 0.7876(3) 0.0375(13) Uani 1 1 d .
C23 C 1.2950(5) 0.6572(3) 0.8367(3) 0.0397(14) Uani 1 1 d .
H23A H 1.3856 0.6496 0.8180 0.048 Uiso 1 1 calc R
C24 C 1.2719(5) 0.6573(3) 0.9149(3) 0.0392(14) Uani 1 1 d .
C25 C 1.1363(5) 0.6689(3) 0.9423(3) 0.0376(13) Uani 1 1 d .
H25A H 1.1205 0.6671 0.9949 0.045 Uiso 1 1 calc R
C26 C 1.0252(5) 0.6832(3) 0.8921(3) 0.0327(11) Uani 1 1 d .
C27 C 1.0484(5) 0.6840(3) 0.8145(3) 0.0374(13) Uani 1 1 d .
H27A H 0.9746 0.6948 0.7801 0.045 Uiso 1 1 calc R
C28 C 1.3920(6) 0.6494(4) 0.9729(3) 0.0531(18) Uani 1 1 d .
C29 C 0.8780(6) 0.6966(3) 0.9218(4) 0.0411(14) Uani 1 1 d .
O1 O 1.2113(4) 0.6711(3) 0.7084(2) 0.0565(12) Uani 1 1 d .
O2 O 1.5185(4) 0.6448(3) 0.9453(2) 0.0559(12) Uani 1 1 d .
O3 O 1.3693(5) 0.6549(4) 1.0408(3) 0.105(3) Uani 1 1 d .
O4 O 0.8579(4) 0.6732(3) 0.9881(2) 0.0503(11) Uani 1 1 d .
O5 O 0.7919(4) 0.7287(3) 0.8821(3) 0.0659(14) Uani 1 1 d .

loop_
_atom_site_aniso_label
_atom_site_aniso_U_11
_atom_site_aniso_U_22
_atom_site_aniso_U_33
_atom_site_aniso_U_23
_atom_site_aniso_U_13
_atom_site_aniso_U_12
Zn1 0.0240(3) 0.0642(5) 0.0266(3) 0.0072(3) -0.0014(2) 0.0008(3)
N1 0.044(3) 0.073(4) 0.030(2) 0.017(3) -0.010(2) -0.010(3)
N2 0.040(2) 0.048(3) 0.026(2) 0.001(2) -0.0005(18) 0.000(2)
N3 0.026(2) 0.072(4) 0.032(2) -0.003(2) 0.0057(18) -0.004(2)
C1 0.059(4) 0.072(5) 0.040(3) 0.021(3) -0.015(3) -0.023(3)
C2 0.070(4) 0.075(5) 0.037(3) 0.015(3) -0.030(3) -0.026(4)
C3 0.040(3) 0.057(4) 0.030(3) 0.008(3) -0.006(2) -0.003(3)
C4 0.095(6) 0.121(8) 0.060(4) 0.048(5) -0.038(4) -0.067(6)
C5 0.088(6) 0.160(9) 0.057(5) 0.051(5) -0.039(4) -0.072(6)
C6 0.041(3) 0.044(3) 0.027(3) 0.004(3) -0.001(2) 0.000(3)
C7 0.043(3) 0.047(4) 0.026(3) 0.008(3) -0.001(2) 0.004(3)
C8 0.033(3) 0.041(3) 0.029(2) 0.004(3) 0.001(2) 0.013(2)
C9 0.042(3) 0.051(4) 0.023(2) 0.005(2) -0.001(2) -0.007(3)
C10 0.036(3) 0.047(3) 0.030(3) 0.005(3) 0.008(2) -0.001(3)
C11 0.029(2) 0.059(4) 0.027(3) 0.000(3) 0.002(2) 0.002(3)
C12 0.064(4) 0.075(5) 0.026(3) 0.006(3) -0.001(3) -0.018(4)
C13 0.055(4) 0.083(5) 0.035(3) -0.004(3) -0.004(3) -0.024(4)
C14 0.056(4) 0.063(4) 0.032(3) 0.006(3) 0.003(3) -0.011(3)
C15 0.046(3) 0.062(4) 0.022(3) 0.004(3) 0.003(2) -0.002(3)
C16 0.035(3) 0.042(3) 0.023(2) 0.001(2) 0.008(2) 0.007(2)
C17 0.071(4) 0.053(4) 0.028(3) 0.004(3) -0.007(3) -0.016(3)
C18 0.058(4) 0.070(5) 0.030(3) 0.011(3) -0.004(3) 0.000(3)
C19 0.032(3) 0.064(4) 0.027(3) -0.004(3) 0.001(2) 0.000(3)
C20 0.045(3) 0.053(4) 0.039(3) 0.007(3) -0.001(2) -0.010(3)
C21 0.057(3) 0.057(4) 0.028(3) 0.013(3) -0.009(2) -0.013(3)
C22 0.034(3) 0.054(4) 0.025(3) -0.004(2) 0.002(2) -0.008(3)
C23 0.022(2) 0.061(4) 0.036(3) -0.005(3) 0.004(2) -0.003(2)
C24 0.022(2) 0.061(4) 0.035(3) -0.001(3) -0.009(2) -0.005(2)
C25 0.037(3) 0.057(4) 0.018(2) 0.001(2) 0.001(2) -0.016(3)
C26 0.026(2) 0.037(3) 0.036(3) -0.005(3) 0.005(2) 0.001(2)
C27 0.025(2) 0.052(4) 0.035(3) 0.003(3) -0.007(2) -0.006(2)
C28 0.027(3) 0.101(6) 0.030(3) 0.007(3) -0.006(2) -0.002(3)
C29 0.031(3) 0.041(4) 0.051(4) -0.001(3) -0.002(3) -0.004(2)
O1 0.035(2) 0.105(4) 0.029(2) 0.000(2) -0.0007(16) -0.015(2)
O2 0.0266(19) 0.095(4) 0.046(2) -0.012(2) -0.0077(16) 0.001(2)
O3 0.033(2) 0.233(8) 0.047(3) 0.020(4) -0.007(2) -0.009(3)
O4 0.0250(18) 0.081(3) 0.045(2) 0.008(2) 0.0047(16) 0.0023(19)
O5 0.039(2) 0.091(4) 0.067(3) 0.022(3) 0.003(2) 0.022(2)

loop_
_atom_type_symbol
_atom_type_description
_atom_type_scat_dispersion_real
_atom_type_scat_dispersion_imag
_atom_type_scat_source
C C 0.0033 0.0016 'International Tables Vol C Tables 4.2.6.8 and 6.1.1.4'
H H 0.0000 0.0000 'International Tables Vol C Tables 4.2.6.8 and 6.1.1.4'
N N 0.0061 0.0033 'International Tables Vol C Tables 4.2.6.8 and 6.1.1.4'
O O 0.0106 0.0060 'International Tables Vol C Tables 4.2.6.8 and 6.1.1.4'
Zn Zn 0.2839 1.4301 'International Tables Vol C Tables 4.2.6.8 and 6.1.1.4'

loop_
_geom_angle_atom_site_label_1
_geom_angle_atom_site_label_2
_geom_angle_atom_site_label_3
_geom_angle
_geom_angle_site_symmetry_1
_geom_angle_site_symmetry_3
O2 Zn1 O4 115.85(17) 1_454 1_554
O2 Zn1 N3 101.19(19) 1_454 2_655
O4 Zn1 N3 116.76(19) 1_554 2_655
O2 Zn1 N1 120.7(2) 1_454 .
O4 Zn1 N1 95.72(18) 1_554 .
N3 Zn1 N1 107.4(2) 2_655 .
C1 N1 C5 116.1(5) . .
C1 N1 Zn1 120.9(4) . .
C5 N1 Zn1 122.9(4) . .
C6 N2 C10 118.7(4) . .
C14 N3 C13 116.0(5) . .
C14 N3 Zn1 119.1(4) . 2_645
C13 N3 Zn1 123.9(4) . 2_645
N1 C1 C2 124.9(6) . .
N1 C1 H1A 117.5 . .
C2 C1 H1A 117.5 . .
C3 C2 C1 118.8(5) . .
C3 C2 H2A 120.6 . .
C1 C2 H2A 120.6 . .
C2 C3 C4 116.4(5) . .
C2 C3 C6 122.8(5) . .
C4 C3 C6 120.8(5) . .
C5 C4 C3 120.9(7) . .
C5 C4 H4A 119.6 . .
C3 C4 H4A 119.6 . .
N1 C5 C4 122.9(6) . .
N1 C5 H5A 118.6 . .
C4 C5 H5A 118.6 . .
N2 C6 C7 123.3(5) . .
N2 C6 C3 115.1(5) . .
C7 C6 C3 121.6(5) . .
C6 C7 C8 118.7(5) . .
C6 C7 H7A 120.6 . .
C8 C7 H7A 120.6 . .
C9 C8 C7 117.4(5) . .
C9 C8 C16 121.2(5) . .
C7 C8 C16 121.3(5) . .
C8 C9 C10 120.4(5) . .
C8 C9 H9A 119.8 . .
C10 C9 H9A 119.8 . .
N2 C10 C9 121.5(5) . .
N2 C10 C11 116.5(5) . .
C9 C10 C11 122.0(5) . .
C12 C11 C15 115.5(5) . .
C12 C11 C10 120.7(5) . .
C15 C11 C10 123.8(5) . .
C13 C12 C11 120.7(6) . .
C13 C12 H12A 119.6 . .
C11 C12 H12A 119.6 . .
N3 C13 C12 123.5(6) . .
N3 C13 H13A 118.3 . .
C12 C13 H13A 118.3 . .
N3 C14 C15 124.3(5) . .
N3 C14 H14A 117.8 . .
C15 C14 H14A 117.8 . .
C14 C15 C11 119.8(5) . .
C14 C15 H15A 120.1 . .
C11 C15 H15A 120.1 . .
C21 C16 C17 115.8(5) . .
C21 C16 C8 122.7(5) . .
C17 C16 C8 121.5(5) . .
C18 C17 C16 121.7(6) . .
C18 C17 H17A 119.1 . .
C16 C17 H17A 119.1 . .
C19 C18 C17 120.1(5) . .
C19 C18 H18A 119.9 . .
C17 C18 H18A 119.9 . .
C18 C19 C20 119.4(5) . .
C18 C19 O1 122.7(5) . .
C20 C19 O1 117.7(5) . .
C19 C20 C21 120.5(6) . .
C19 C20 H20A 119.7 . .
C21 C20 H20A 119.7 . .
C20 C21 C16 122.3(5) . .
C20 C21 H21A 118.8 . .
C16 C21 H21A 118.8 . .
C23 C22 C27 121.4(5) . .
C23 C22 O1 117.5(5) . .
C27 C22 O1 120.8(4) . .
C22 C23 C24 119.0(5) . .
C22 C23 H23A 120.5 . .
C24 C23 H23A 120.5 . .
C23 C24 C25 120.0(4) . .
C23 C24 C28 121.9(5) . .
C25 C24 C28 117.9(5) . .
C26 C25 C24 120.4(5) . .
C26 C25 H25A 119.8 . .
C24 C25 H25A 119.8 . .
C27 C26 C25 119.6(4) . .
C27 C26 C29 120.0(5) . .
C25 C26 C29 120.4(5) . .
C26 C27 C22 119.4(4) . .
C26 C27 H27A 120.3 . .
C22 C27 H27A 120.3 . .
O3 C28 O2 123.3(5) . .
O3 C28 C24 120.1(5) . .
O2 C28 C24 116.2(5) . .
O5 C29 O4 125.9(5) . .
O5 C29 C26 119.7(5) . .
O4 C29 C26 114.4(5) . .
C19 O1 C22 119.4(4) . .
C28 O2 Zn1 110.8(4) . 1_656
C29 O4 Zn1 111.7(3) . 1_556

loop_
_geom_bond_atom_site_label_1
_geom_bond_atom_site_label_2
_geom_bond_distance
_geom_bond_site_symmetry_2
Zn1 O2 1.951(4) 1_454
Zn1 O4 1.954(4) 1_554
Zn1 N3 2.030(5) 2_655
Zn1 N1 2.051(4) .
N1 C1 1.304(7) .
N1 C5 1.334(9) .
N2 C6 1.329(7) .
N2 C10 1.337(6) .
N3 C14 1.333(7) .
N3 C13 1.347(8) .
N3 Zn1 2.030(5) 2_645
C1 C2 1.369(8) .
C1 H1A 0.9300 .
C2 C3 1.367(9) .
C2 H2A 0.9300 .
C3 C4 1.376(8) .
C3 C6 1.495(7) .
C4 C5 1.347(9) .
C4 H4A 0.9300 .
C5 H5A 0.9300 .
C6 C7 1.390(7) .
C7 C8 1.396(7) .
C7 H7A 0.9300 .
C8 C9 1.388(8) .
C8 C16 1.486(7) .
C9 C10 1.393(7) .
C9 H9A 0.9300 .
C10 C11 1.465(8) .
C11 C12 1.396(8) .
C11 C15 1.398(7) .
C12 C13 1.351(9) .
C12 H12A 0.9300 .
C13 H13A 0.9300 .
C14 C15 1.359(9) .
C14 H14A 0.9300 .
C15 H15A 0.9300 .
C16 C21 1.372(8) .
C16 C17 1.407(7) .
C17 C18 1.376(8) .
C17 H17A 0.9300 .
C18 C19 1.358(9) .
C18 H18A 0.9300 .
C19 C20 1.365(8) .
C19 O1 1.379(6) .
C20 C21 1.370(8) .
C20 H20A 0.9300 .
C21 H21A 0.9300 .
C22 C23 1.360(7) .
C22 C27 1.390(7) .
C22 O1 1.407(6) .
C23 C24 1.380(7) .
C23 H23A 0.9300 .
C24 C25 1.388(7) .
C24 C28 1.508(7) .
C25 C26 1.376(7) .
C25 H25A 0.9300 .
C26 C27 1.371(7) .
C26 C29 1.509(7) .
C27 H27A 0.9300 .
C28 O3 1.209(7) .
C28 O2 1.296(7) .
C29 O5 1.215(7) .
C29 O4 1.251(7) .
O2 Zn1 1.951(4) 1_656
O4 Zn1 1.954(4) 1_556

loop_
_geom_torsion_atom_site_label_1
_geom_torsion_atom_site_label_2
_geom_torsion_atom_site_label_3
_geom_torsion_atom_site_label_4
_geom_torsion
_geom_torsion_site_symmetry_1
_geom_torsion_site_symmetry_4
O2 Zn1 N1 C1 178.5(5) 1_454 .
O4 Zn1 N1 C1 53.9(6) 1_554 .
N3 Zn1 N1 C1 -66.5(6) 2_655 .
O2 Zn1 N1 C5 -3.3(8) 1_454 .
O4 Zn1 N1 C5 -128.0(7) 1_554 .
N3 Zn1 N1 C5 111.6(7) 2_655 .
C5 N1 C1 C2 -2.1(12) . .
Zn1 N1 C1 C2 176.1(6) . .
N1 C1 C2 C3 1.0(12) . .
C1 C2 C3 C4 1.2(11) . .
C1 C2 C3 C6 180.0(6) . .
C2 C3 C4 C5 -2.3(14) . .
C6 C3 C4 C5 179.0(9) . .
C1 N1 C5 C4 1.0(15) . .
Zn1 N1 C5 C4 -177.2(8) . .
C3 C4 C5 N1 1.2(17) . .
C10 N2 C6 C7 -1.9(8) . .
C10 N2 C6 C3 178.3(5) . .
C2 C3 C6 N2 -173.5(6) . .
C4 C3 C6 N2 5.2(9) . .
C2 C3 C6 C7 6.7(9) . .
C4 C3 C6 C7 -174.6(7) . .
N2 C6 C7 C8 0.6(8) . .
C3 C6 C7 C8 -179.6(5) . .
C6 C7 C8 C9 1.2(8) . .
C6 C7 C8 C16 178.2(5) . .
C7 C8 C9 C10 -1.7(8) . .
C16 C8 C9 C10 -178.7(5) . .
C6 N2 C10 C9 1.3(8) . .
C6 N2 C10 C11 -178.4(5) . .
C8 C9 C10 N2 0.5(8) . .
C8 C9 C10 C11 -179.8(5) . .
N2 C10 C11 C12 8.6(8) . .
C9 C10 C11 C12 -171.1(6) . .
N2 C10 C11 C15 -172.5(5) . .
C9 C10 C11 C15 7.8(8) . .
C15 C11 C12 C13 -3.3(9) . .
C10 C11 C12 C13 175.7(6) . .
C14 N3 C13 C12 1.8(10) . .
Zn1 N3 C13 C12 -166.6(6) 2_645 .
C11 C12 C13 N3 1.9(11) . .
C13 N3 C14 C15 -4.1(9) . .
Zn1 N3 C14 C15 164.9(5) 2_645 .
N3 C14 C15 C11 2.6(10) . .
C12 C11 C15 C14 1.2(9) . .
C10 C11 C15 C14 -177.8(6) . .
C9 C8 C16 C21 176.0(6) . .
C7 C8 C16 C21 -0.8(8) . .
C9 C8 C16 C17 -1.1(8) . .
C7 C8 C16 C17 -178.0(5) . .
C21 C16 C17 C18 2.2(9) . .
C8 C16 C17 C18 179.5(6) . .
C16 C17 C18 C19 -0.9(10) . .
C17 C18 C19 C20 -0.6(9) . .
C17 C18 C19 O1 -176.2(6) . .
C18 C19 C20 C21 0.8(9) . .
O1 C19 C20 C21 176.5(6) . .
C19 C20 C21 C16 0.6(10) . .
C17 C16 C21 C20 -2.0(9) . .
C8 C16 C21 C20 -179.4(6) . .
C27 C22 C23 C24 3.7(9) . .
O1 C22 C23 C24 177.4(5) . .
C22 C23 C24 C25 -0.2(9) . .
C22 C23 C24 C28 -176.4(6) . .
C23 C24 C25 C26 -2.5(9) . .
C28 C24 C25 C26 173.9(6) . .
C24 C25 C26 C27 1.7(9) . .
C24 C25 C26 C29 -179.3(5) . .
C25 C26 C27 C22 1.7(9) . .
C29 C26 C27 C22 -177.2(5) . .
C23 C22 C27 C26 -4.5(9) . .
O1 C22 C27 C26 -178.0(5) . .
C23 C24 C28 O3 174.6(7) . .
C25 C24 C28 O3 -1.7(11) . .
C23 C24 C28 O2 2.0(10) . .
C25 C24 C28 O2 -174.3(6) . .
C27 C26 C29 O5 -22.5(8) . .
C25 C26 C29 O5 158.6(6) . .
C27 C26 C29 O4 158.5(6) . .
C25 C26 C29 O4 -20.5(8) . .
C18 C19 O1 C22 -34.2(8) . .
C20 C19 O1 C22 150.1(6) . .
C23 C22 O1 C19 145.1(6) . .
C27 C22 O1 C19 -41.2(8) . .
O3 C28 O2 Zn1 -21.8(10) . 1_656
C24 C28 O2 Zn1 150.5(5) . 1_656
O5 C29 O4 Zn1 7.3(8) . 1_556
C26 C29 O4 Zn1 -173.7(4) . 1_556

loop_
_platon_squeeze_void_nr
_platon_squeeze_void_average_x
_platon_squeeze_void_average_y
_platon_squeeze_void_average_z
_platon_squeeze_void_volume
_platon_squeeze_void_count_electrons
_platon_squeeze_void_content
1 0.000 0.500 0.000 460 93 ' '
2 0.000 0.000 0.500 456 92 ' '
